data_7049903
loop_
_publ_author_name
'Kotov, Vitalii Yu'
'Ilyukhin, Andrey B.'
'Buikin, Petr A.'
'Simonenko, Nikolay P.'
'Korlyukov, Alexander A.'
'Smol'yakov, Alexander F.'
'Yorov, Khursand E.'
'Gavrikov, Andrey V.'

_publ_section_title
;
 Unexpected hydrolytic transformation of new type hybrid bromobismuthates
 with methylpyrazinium dications.
;
_journal_issue 22
_journal_name_full 'Dalton transactions (Cambridge, England : 2003)'
_journal_page_first 7602
_journal_page_last 7611
_journal_paper_doi 10.1039/c9dt01019j
_journal_volume 48
_journal_year 2019
_chemical_formula_moiety 'Bi4 Br16, 4(C5 H7 N2)'
_chemical_formula_sum 'C20 H28 Bi4 Br16 N8'
_chemical_formula_weight 2494.98
_space_group_IT_number 14
_space_group_name_Hall '-P 2ybc'
_space_group_name_H-M_alt 'P 1 21/c 1'
_symmetry_cell_setting monoclinic
_symmetry_Int_Tables_number 14
_symmetry_space_group_name_Hall '-P 2ybc'
_symmetry_space_group_name_H-M 'P 1 21/c 1'
_atom_sites_solution_hydrogens geom
_audit_conform_dict_location ftp://ftp.iucr.org/pub/cif_core.dic
_audit_conform_dict_name cif_core.dic
_audit_conform_dict_version 2.4.3
_audit_creation_date 2016-12-18T18:33:28-00:00
_audit_creation_method 'WinGX routine CIF_UPDATE'
_audit_update_record
;
2019-04-03 deposited with the CCDC.    2019-04-29 downloaded from the CCDC.
;
_cell_angle_alpha 90
_cell_angle_beta 107.6870(10)
_cell_angle_gamma 90
_cell_formula_units_Z 2
_cell_length_a 12.7987(3)
_cell_length_b 10.7742(2)
_cell_length_c 19.2670(4)
_cell_measurement_reflns_used 8328
_cell_measurement_temperature 150(2)
_cell_measurement_theta_max 28.25
_cell_measurement_theta_min 2.19
_cell_volume 2531.25(9)
_computing_cell_refinement 'Bruker SAINT'
_computing_data_collection 'Bruker APEX2'
_computing_data_reduction 'Bruker SAINT'
_computing_molecular_graphics 'Bruker SHELXTL'
_computing_publication_material 'Bruker SHELXTL'
_computing_structure_refinement 'SHELXL-2016/6 (Sheldrick, 2016)'
_computing_structure_solution 'SHELXS-2016 (Sheldrick, 2015)'
_diffrn_ambient_temperature 150(2)
_diffrn_measured_fraction_theta_full 1
_diffrn_measured_fraction_theta_max 0.998
_diffrn_measurement_device_type 'Bruker APEX-II CCD'
_diffrn_measurement_method '\f and \w scans'
_diffrn_radiation_monochromator graphite
_diffrn_radiation_type MoK\a
_diffrn_radiation_wavelength 0.71073
_diffrn_reflns_av_R_equivalents 0.0647
_diffrn_reflns_av_unetI/netI 0.0415
_diffrn_reflns_Laue_measured_fraction_full 1
_diffrn_reflns_Laue_measured_fraction_max 0.998
_diffrn_reflns_limit_h_max 18
_diffrn_reflns_limit_h_min -18
_diffrn_reflns_limit_k_max 15
_diffrn_reflns_limit_k_min -15
_diffrn_reflns_limit_l_max 28
_diffrn_reflns_limit_l_min -28
_diffrn_reflns_number 58576
_diffrn_reflns_point_group_measured_fraction_full 1
_diffrn_reflns_point_group_measured_fraction_max 0.998
_diffrn_reflns_theta_full 25.242
_diffrn_reflns_theta_max 31.545
_diffrn_reflns_theta_min 2.192
_diffrn_standards_number 0
_exptl_absorpt_coefficient_mu 26.517
_exptl_absorpt_correction_T_max 0.0526
_exptl_absorpt_correction_T_min 0.0165
_exptl_absorpt_correction_type multi-scan
_exptl_absorpt_process_details 'SADABS 2014/5'
_exptl_crystal_colour yellow
_exptl_crystal_density_diffrn 3.273
_exptl_crystal_description block
_exptl_crystal_F_000 2192
_exptl_crystal_size_max 0.1
_exptl_crystal_size_mid 0.08
_exptl_crystal_size_min 0.04
_refine_diff_density_max 2.27
_refine_diff_density_min -1.085
_refine_diff_density_rms 0.223
_refine_ls_extinction_method none
_refine_ls_goodness_of_fit_ref 0.975
_refine_ls_hydrogen_treatment constr
_refine_ls_matrix_type full
_refine_ls_number_parameters 219
_refine_ls_number_reflns 8437
_refine_ls_number_restraints 0
_refine_ls_restrained_S_all 0.975
_refine_ls_R_factor_all 0.0599
_refine_ls_R_factor_gt 0.0352
_refine_ls_shift/su_max 0.006
_refine_ls_shift/su_mean 0
_refine_ls_structure_factor_coef Fsqd
_refine_ls_weighting_details 'w=1/[\s^2^(Fo^2^)+(0.0500P)^2^+0.5000P] where P=(Fo^2^+2Fc^2^)/3'
_refine_ls_weighting_scheme calc
_refine_ls_wR_factor_gt 0.0811
_refine_ls_wR_factor_ref 0.0907
_reflns_Friedel_coverage 0
_reflns_number_gt 6192
_reflns_number_total 8437
_reflns_threshold_expression 'I > 2\s(I)'
_cod_data_source_file c9dt01019j2.cif
_cod_data_source_block 8
_cod_depositor_comments 'Adding full bibliography for 7049900--7049908.cif.'
_cod_original_sg_symbol_H-M 'P 21/c'
_cod_database_code 7049903

loop_
_symmetry_equiv_pos_as_xyz
'x, y, z'
'-x, y+1/2, -z+1/2'
'-x, -y, -z'
'x, -y-1/2, z-1/2'

loop_
_atom_site_label
_atom_site_type_symbol
_atom_site_fract_x
_atom_site_fract_y
_atom_site_fract_z
_atom_site_U_iso_or_equiv
_atom_site_adp_type
_atom_site_occupancy
_atom_site_site_symmetry_order
_atom_site_calc_flag
_atom_site_refinement_flags_posn
_atom_site_refinement_flags_adp
Bi1 Bi 0.14759(2) 0.40025(2) 0.08244(2) 0.02664(6) Uani 1 1 d . .
Bi2 Bi -0.21042(2) 0.28955(2) 0.05966(2) 0.02742(6) Uani 1 1 d . .
Br1 Br -0.07206(5) 0.53711(6) 0.08335(3) 0.03024(13) Uani 1 1 d . .
Br2 Br 0.01075(5) 0.18215(6) 0.05078(4) 0.03113(13) Uani 1 1 d . .
Br3 Br 0.26280(6) 0.63257(6) 0.10517(4) 0.03639(15) Uani 1 1 d . .
Br4 Br 0.18872(6) 0.36545(7) 0.22608(3) 0.03418(14) Uani 1 1 d . .
Br5 Br 0.32205(6) 0.26789(7) 0.07081(4) 0.03911(16) Uani 1 1 d . .
Br6 Br -0.39482(6) 0.39496(7) 0.07047(4) 0.04234(17) Uani 1 1 d . .
Br7 Br -0.31017(6) 0.07542(6) 0.00068(4) 0.03727(16) Uani 1 1 d . .
Br8 Br -0.16008(6) 0.20226(6) 0.19823(4) 0.03762(16) Uani 1 1 d . .
N1 N 0.4485(5) 0.3237(5) 0.3423(3) 0.0323(12) Uani 1 1 d . .
N2 N 0.4734(5) 0.5421(6) 0.2769(4) 0.0411(14) Uani 1 1 d . .
N3 N 0.0534(5) -0.0658(5) 0.1670(3) 0.0322(12) Uani 1 1 d . .
N4 N 0.2573(5) 0.0332(7) 0.2348(3) 0.0447(15) Uani 1 1 d . .
C1 C 0.4774(6) 0.3205(7) 0.2820(4) 0.0352(14) Uani 1 1 d . .
H1A H 0.489706 0.243765 0.261496 0.042 Uiso 1 1 calc R U
C2 C 0.4895(6) 0.4334(7) 0.2494(4) 0.0415(17) Uani 1 1 d . .
H2A H 0.510039 0.432257 0.205979 0.05 Uiso 1 1 calc R U
C3 C 0.4427(6) 0.5382(7) 0.3371(4) 0.0423(17) Uani 1 1 d . .
H3A H 0.429532 0.614427 0.35781 0.051 Uiso 1 1 calc R U
C4 C 0.4292(6) 0.4288(7) 0.3709(4) 0.0378(15) Uani 1 1 d . .
H4A H 0.406596 0.429513 0.413524 0.045 Uiso 1 1 calc R U
C5 C 0.4344(7) 0.2058(7) 0.3774(5) 0.0485(19) Uani 1 1 d . .
H5A H 0.404414 0.222643 0.41754 0.073 Uiso 1 1 calc R U
H5B H 0.505592 0.164361 0.396287 0.073 Uiso 1 1 calc R U
H5C H 0.383826 0.151932 0.341511 0.073 Uiso 1 1 calc R U
C6 C 0.1343(6) -0.0775(8) 0.1363(4) 0.0442(18) Uani 1 1 d . .
H6A H 0.121874 -0.1204 0.091453 0.053 Uiso 1 1 calc R U
C7 C 0.2346(7) -0.0266(9) 0.1706(4) 0.054(2) Uani 1 1 d . .
H7A H 0.290794 -0.033744 0.147991 0.065 Uiso 1 1 calc R U
C8 C 0.1759(6) 0.0433(7) 0.2638(4) 0.0392(16) Uani 1 1 d . .
H8A H 0.188494 0.085802 0.308755 0.047 Uiso 1 1 calc R U
C9 C 0.0742(6) -0.0060(7) 0.2306(4) 0.0358(15) Uani 1 1 d . .
H9A H 0.017894 0.002515 0.252989 0.043 Uiso 1 1 calc R U
C10 C -0.0575(7) -0.1161(7) 0.1306(4) 0.0438(18) Uani 1 1 d . .
H10A H -0.066282 -0.129431 0.078822 0.066 Uiso 1 1 calc R U
H10B H -0.112901 -0.057022 0.135663 0.066 Uiso 1 1 calc R U
H10C H -0.066562 -0.195209 0.153237 0.066 Uiso 1 1 calc R U

loop_
_atom_site_aniso_label
_atom_site_aniso_U_11
_atom_site_aniso_U_22
_atom_site_aniso_U_33
_atom_site_aniso_U_23
_atom_site_aniso_U_13
_atom_site_aniso_U_12
Bi1 0.02588(11) 0.02865(12) 0.02498(11) 0.00134(9) 0.00711(8) -0.00185(9)
Bi2 0.02771(12) 0.02653(11) 0.02796(11) 0.00020(9) 0.00838(9) -0.00252(9)
Br1 0.0338(3) 0.0306(3) 0.0264(3) 0.0008(2) 0.0093(2) -0.0013(3)
Br2 0.0299(3) 0.0296(3) 0.0330(3) -0.0013(2) 0.0083(3) -0.0022(2)
Br3 0.0396(4) 0.0334(3) 0.0329(3) 0.0042(3) 0.0060(3) -0.0095(3)
Br4 0.0338(3) 0.0421(4) 0.0253(3) 0.0025(3) 0.0070(3) 0.0010(3)
Br5 0.0301(3) 0.0402(4) 0.0482(4) -0.0012(3) 0.0137(3) 0.0054(3)
Br6 0.0333(4) 0.0504(4) 0.0426(4) -0.0083(3) 0.0104(3) 0.0087(3)
Br7 0.0455(4) 0.0346(3) 0.0324(3) -0.0042(3) 0.0129(3) -0.0128(3)
Br8 0.0483(4) 0.0320(3) 0.0288(3) 0.0005(3) 0.0061(3) -0.0010(3)
N1 0.029(3) 0.033(3) 0.032(3) 0.001(2) 0.005(2) -0.005(2)
N2 0.030(3) 0.041(3) 0.046(4) -0.001(3) 0.002(3) -0.005(3)
N3 0.038(3) 0.034(3) 0.024(3) 0.007(2) 0.009(2) 0.008(2)
N4 0.041(4) 0.057(4) 0.036(3) 0.004(3) 0.013(3) 0.005(3)
C1 0.032(3) 0.035(3) 0.037(4) -0.006(3) 0.010(3) -0.001(3)
C2 0.038(4) 0.047(4) 0.041(4) -0.003(3) 0.014(3) -0.007(3)
C3 0.036(4) 0.037(4) 0.053(5) -0.009(3) 0.012(3) 0.005(3)
C4 0.035(4) 0.045(4) 0.035(4) -0.006(3) 0.012(3) 0.001(3)
C5 0.049(5) 0.047(5) 0.047(4) 0.008(4) 0.010(4) -0.007(4)
C6 0.042(4) 0.063(5) 0.031(3) 0.003(3) 0.016(3) 0.019(4)
C7 0.041(4) 0.087(7) 0.033(4) -0.006(4) 0.011(3) 0.018(4)
C8 0.049(4) 0.032(4) 0.039(4) -0.002(3) 0.017(3) -0.002(3)
C9 0.041(4) 0.040(4) 0.030(3) 0.003(3) 0.016(3) 0.003(3)
C10 0.053(5) 0.045(4) 0.039(4) 0.000(3) 0.021(4) -0.006(4)

loop_
_atom_type_symbol
_atom_type_description
_atom_type_scat_dispersion_real
_atom_type_scat_dispersion_imag
_atom_type_scat_source
C C 0.0033 0.0016 'International Tables Vol C Tables 4.2.6.8 and 6.1.1.4'
H H 0 0 'International Tables Vol C Tables 4.2.6.8 and 6.1.1.4'
N N 0.0061 0.0033 'International Tables Vol C Tables 4.2.6.8 and 6.1.1.4'
Br Br -0.2901 2.4595 'International Tables Vol C Tables 4.2.6.8 and 6.1.1.4'
Bi Bi -4.1077 10.2566 'International Tables Vol C Tables 4.2.6.8 and 6.1.1.4'

loop_
_geom_angle_atom_site_label_1
_geom_angle_atom_site_label_2
_geom_angle_atom_site_label_3
_geom_angle
_geom_angle_site_symmetry_1
_geom_angle_site_symmetry_3
Br4 Bi1 Br5 95.92(2) . .
Br4 Bi1 Br3 91.94(2) . .
Br5 Bi1 Br3 94.21(2) . .
Br4 Bi1 Br2 91.18(2) . .
Br5 Bi1 Br2 90.93(2) . .
Br3 Bi1 Br2 173.68(2) . .
Br4 Bi1 Br1 172.01(2) . 3_565
Br5 Bi1 Br1 92.06(2) . 3_565
Br3 Bi1 Br1 87.280(19) . 3_565
Br2 Bi1 Br1 88.870(19) . 3_565
Br4 Bi1 Br1 87.471(19) . .
Br5 Bi1 Br1 174.09(2) . .
Br3 Bi1 Br1 90.51(2) . .
Br2 Bi1 Br1 84.139(18) . .
Br1 Bi1 Br1 84.591(18) 3_565 .
Br6 Bi2 Br7 94.55(2) . .
Br6 Bi2 Br8 91.25(2) . .
Br7 Bi2 Br8 93.33(2) . .
Br6 Bi2 Br2 176.54(2) . .
Br7 Bi2 Br2 88.91(2) . .
Br8 Bi2 Br2 88.70(2) . .
Br6 Bi2 Br3 92.45(2) . 3_565
Br7 Bi2 Br3 82.85(2) . 3_565
Br8 Bi2 Br3 174.89(2) . 3_565
Br2 Bi2 Br3 87.832(19) . 3_565
Br6 Bi2 Br1 95.69(2) . .
Br7 Bi2 Br1 161.95(2) . .
Br8 Bi2 Br1 101.26(2) . .
Br2 Bi2 Br1 80.931(18) . .
Br3 Bi2 Br1 81.898(17) 3_565 .
Bi1 Br1 Bi2 92.812(18) 3_565 .
Bi1 Br1 Bi1 95.408(18) 3_565 .
Bi2 Br1 Bi1 93.754(18) . .
Bi1 Br2 Bi2 100.93(2) . .
Bi1 Br3 Bi2 97.83(2) . 3_565
C4 N1 C1 121.9(6) . .
C4 N1 C5 119.0(6) . .
C1 N1 C5 119.0(6) . .
C2 N2 C3 116.3(7) . .
C9 N3 C6 118.9(7) . .
C9 N3 C10 120.4(6) . .
C6 N3 C10 120.8(6) . .
C8 N4 C7 116.6(7) . .
N1 C1 C2 118.1(7) . .
N1 C1 H1A 121 . .
C2 C1 H1A 121 . .
N2 C2 C1 122.4(7) . .
N2 C2 H2A 118.8 . .
C1 C2 H2A 118.8 . .
N2 C3 C4 123.2(7) . .
N2 C3 H3A 118.4 . .
C4 C3 H3A 118.4 . .
N1 C4 C3 118.1(7) . .
N1 C4 H4A 121 . .
C3 C4 H4A 121 . .
N1 C5 H5A 109.5 . .
N1 C5 H5B 109.5 . .
H5A C5 H5B 109.5 . .
N1 C5 H5C 109.5 . .
H5A C5 H5C 109.5 . .
H5B C5 H5C 109.5 . .
N3 C6 C7 119.0(7) . .
N3 C6 H6A 120.5 . .
C7 C6 H6A 120.5 . .
N4 C7 C6 123.0(7) . .
N4 C7 H7A 118.5 . .
C6 C7 H7A 118.5 . .
N4 C8 C9 121.9(7) . .
N4 C8 H8A 119.1 . .
C9 C8 H8A 119.1 . .
N3 C9 C8 120.7(7) . .
N3 C9 H9A 119.7 . .
C8 C9 H9A 119.7 . .
N3 C10 H10A 109.5 . .
N3 C10 H10B 109.5 . .
H10A C10 H10B 109.5 . .
N3 C10 H10C 109.5 . .
H10A C10 H10C 109.5 . .
H10B C10 H10C 109.5 . .

loop_
_geom_bond_atom_site_label_1
_geom_bond_atom_site_label_2
_geom_bond_distance
_geom_bond_site_symmetry_2
Bi1 Br4 2.6816(7) .
Bi1 Br5 2.7154(7) .
Bi1 Br3 2.8703(7) .
Bi1 Br2 2.8831(7) .
Bi1 Br1 3.1171(7) 3_565
Bi1 Br1 3.1792(7) .
Bi2 Br6 2.6837(7) .
Bi2 Br7 2.7133(7) .
Bi2 Br8 2.7171(7) .
Bi2 Br2 3.1106(7) .
Bi2 Br3 3.1535(7) 3_565
Bi2 Br1 3.1571(7) .
N1 C4 1.315(9) .
N1 C1 1.322(9) .
N1 C5 1.475(9) .
N2 C2 1.327(10) .
N2 C3 1.332(10) .
N3 C9 1.337(9) .
N3 C6 1.346(9) .
N3 C10 1.482(10) .
N4 C8 1.328(9) .
N4 C7 1.347(10) .
C1 C2 1.400(10) .
C1 H1A 0.95 .
C2 H2A 0.95 .
C3 C4 1.383(11) .
C3 H3A 0.95 .
C4 H4A 0.95 .
C5 H5A 0.98 .
C5 H5B 0.98 .
C5 H5C 0.98 .
C6 C7 1.367(12) .
C6 H6A 0.95 .
C7 H7A 0.95 .
C8 C9 1.371(10) .
C8 H8A 0.95 .
C9 H9A 0.95 .
C10 H10A 0.98 .
C10 H10B 0.98 .
C10 H10C 0.98 .
